data_4309321
loop_
_publ_author_name
'Masaki Horie'
'Yuji Suzaki'
'Kohtaro Osakada'

_publ_contact_author_email kosakada@res.titech.ac.jp
_publ_contact_author_fax +81-45-924-5224
_publ_contact_author_name 'Kohtaro Osakada'
_publ_contact_author_phone +81-45-924-5224
_publ_section_title
;
Chemical and Electrochemical Formation of Pseudorotaxanes Composed of
Alkyl(ferrocenylmethyl)ammmonium and Dibenzo[24]crown-8
;
_journal_name_full 'Inorganic Chemistry'
_journal_page_first 5844
_journal_page_last 5853
_journal_paper_doi 10.1021/ic050215f
_journal_volume 44
_journal_year 2005
_chemical_formula_moiety 'C76 H102 F12 Fe N2 O18 P2 '
_chemical_formula_sum 'C76 H102 F12 Fe N2 O18 P2'
_chemical_formula_weight 1677.42
_space_group_IT_number 2
_symmetry_cell_setting triclinic
_symmetry_Int_Tables_number 2
_symmetry_space_group_name_Hall '-P 1'
_symmetry_space_group_name_H-M 'P -1'
_cell_angle_alpha 78.21(3)
_cell_angle_beta 82.02(3)
_cell_angle_gamma 69.27(2)
_cell_formula_units_Z 2
_cell_length_a 10.568(7)
_cell_length_b 18.641(12)
_cell_length_c 22.41(2)
_cell_measurement_reflns_used 8453
_cell_measurement_temperature 93.1
_cell_measurement_theta_max 27.5
_cell_measurement_theta_min 3.1
_cell_volume 4031(5)
_computing_cell_refinement CrystalClear
_computing_data_collection CrystalClear
_computing_data_reduction CrystalStructure
_computing_publication_material 'CrystalStructure Ver. 3.10'
_computing_structure_refinement CRYSTALS
_computing_structure_solution SIR97
_diffrn_detector_area_resol_mean 28.57
_diffrn_measured_fraction_theta_full 0.8930
_diffrn_measured_fraction_theta_max 0.8930
_diffrn_measurement_device_type 'Rigaku Saturn'
_diffrn_measurement_method \w
_diffrn_radiation_type 'Mo K\a'
_diffrn_radiation_wavelength 0.7107
_diffrn_reflns_av_R_equivalents 0.051
_diffrn_reflns_limit_h_max 11
_diffrn_reflns_limit_h_min -13
_diffrn_reflns_limit_k_max 23
_diffrn_reflns_limit_k_min -24
_diffrn_reflns_limit_l_max 29
_diffrn_reflns_limit_l_min -29
_diffrn_reflns_number 27615
_diffrn_reflns_theta_full 27.48
_diffrn_reflns_theta_max 27.48
_exptl_absorpt_coefficient_mu 0.322
_exptl_absorpt_correction_type none
_exptl_crystal_colour yellow
_exptl_crystal_density_diffrn 1.382
_exptl_crystal_density_method 'not measured'
_exptl_crystal_description prism
_exptl_crystal_F_000 1760.00
_exptl_crystal_size_max 0.30
_exptl_crystal_size_mid 0.10
_exptl_crystal_size_min 0.10
_refine_diff_density_max 5.65
_refine_diff_density_min -4.30
_refine_ls_extinction_method none
_refine_ls_goodness_of_fit_ref 1.342
_refine_ls_hydrogen_treatment refall
_refine_ls_number_parameters 1088
_refine_ls_number_reflns 6515
_refine_ls_R_factor_gt 0.1110
_refine_ls_shift/su_max 0.4890
_refine_ls_structure_factor_coef F
_refine_ls_weighting_details 'w = 1/[0.0010Fo^2^ + 3.0000\s^2^(Fo) + 0.5000]'
_refine_ls_weighting_scheme calc
_refine_ls_wR_factor_ref 0.1380
_reflns_number_gt 6515
_reflns_number_total 16527
_reflns_threshold_expression F^2^>2.0\s(F^2^)
_cod_data_source_file ic050215fsi20050209_043633_3.cif
_cod_data_source_block 2
_cod_original_cell_volume 4031.6(47)
_cod_original_sg_symbol_H-M 'P -1 '
_cod_original_formula_sum 'C76 H102 F12 Fe N2 O18 P2 '
_cod_database_code 4309321

loop_
_symmetry_equiv_pos_as_xyz
x,y,z
-x,-y,-z

loop_
_atom_site_label
_atom_site_type_symbol
_atom_site_fract_x
_atom_site_fract_y
_atom_site_fract_z
_atom_site_U_iso_or_equiv
_atom_site_adp_type
_atom_site_occupancy
_atom_site_symmetry_multiplicity
_atom_site_calc_flag
_atom_site_refinement_flags
_atom_site_disorder_assembly
_atom_site_disorder_group
Fe1 Fe 0.0627(2) 0.81712(11) 0.30146(8) 0.0233(5) Uani 1.00 1 d . . .
P1 P 0.4913(3) 0.7406(2) 0.5216(2) 0.0302(10) Uani 1.00 1 d . . .
P2 P 0.4676(4) 0.2011(3) 1.0165(2) 0.0480(13) Uani 1.00 1 d . . .
F1 F 0.3604(7) 0.7752(5) 0.4828(4) 0.052(3) Uani 1.00 1 d . . .
F2 F 0.4610(10) 0.8237(6) 0.5392(4) 0.064(3) Uani 1.00 1 d . . .
F3 F 0.5822(8) 0.7639(5) 0.4628(4) 0.042(3) Uani 1.00 1 d . . .
F4 F 0.4009(8) 0.7190(5) 0.5805(4) 0.048(3) Uani 1.00 1 d . . .
F5 F 0.5243(7) 0.6567(5) 0.5028(4) 0.042(3) Uani 1.00 1 d . . .
F6 F 0.6222(8) 0.7052(6) 0.5609(4) 0.061(3) Uani 1.00 1 d . . .
F7 F 0.4097(10) 0.2833(6) 0.9785(5) 0.081(4) Uani 1.00 1 d . . .
F8 F 0.320(1) 0.2066(13) 1.0274(9) 0.243(9) Uani 1.00 1 d . . .
F9 F 0.476(3) 0.1726(11) 0.9578(12) 0.284(12) Uani 1.00 1 d . . .
F10 F 0.6151(10) 0.2001(9) 1.0059(5) 0.124(5) Uani 1.00 1 d . . .
F11 F 0.458(1) 0.2316(13) 1.0729(5) 0.205(7) Uani 1.00 1 d . . .
F12 F 0.529(2) 0.1171(10) 1.0519(11) 0.258(11) Uani 1.00 1 d . . .
O1 O -0.0800(9) 0.6860(6) 0.1306(4) 0.041(3) Uani 1.00 1 d . . .
O2 O -0.2827(9) 0.6870(6) 0.2319(4) 0.037(3) Uani 1.00 1 d . . .
O3 O -0.2005(7) 0.6058(5) 0.3458(4) 0.029(3) Uani 1.00 1 d . . .
O4 O -0.0167(7) 0.5808(5) 0.4410(4) 0.024(2) Uani 1.00 1 d . . .
O5 O 0.2414(7) 0.5646(5) 0.4259(4) 0.026(3) Uani 1.00 1 d . . .
O6 O 0.4529(8) 0.5351(5) 0.3238(4) 0.030(3) Uani 1.00 1 d . . .
O7 O 0.4021(8) 0.6005(5) 0.2021(4) 0.033(3) Uani 1.00 1 d . . .
O8 O 0.1654(9) 0.6847(6) 0.1348(4) 0.038(3) Uani 1.00 1 d . . .
O9 O -0.151(2) 1.035(2) 0.1442(8) 0.229(10) Uani 1.00 1 d . . .
O10 O -0.2495(12) 1.1474(11) 0.2238(5) 0.113(6) Uani 1.00 1 d . . .
O11 O -0.2138(10) 1.0698(10) 0.3451(5) 0.108(5) Uani 1.00 1 d . . .
O12 O 0.0123(10) 1.0560(5) 0.4179(4) 0.037(3) Uani 1.00 1 d . . .
O13 O 0.2681(10) 0.9905(8) 0.3932(5) 0.066(4) Uani 1.00 1 d . . .
O14 O 0.4251(11) 0.9639(7) 0.2805(7) 0.080(4) Uani 1.00 1 d . . .
O15 O 0.337(2) 0.9998(11) 0.1654(6) 0.112(7) Uani 1.00 1 d . . .
O16 O 0.111(1) 0.9832(7) 0.1115(5) 0.072(4) Uani 1.00 1 d . . .
O17 O 0.3926(8) 0.4567(5) 0.1086(4) 0.031(2) Uiso 1.00 1 d . . .
O18 O 0.2011(13) 0.4525(8) 0.0347(6) 0.089(4) Uiso 1.00 1 d . . .
N1 N 0.0158(10) 0.6086(6) 0.2545(5) 0.028(3) Uani 1.00 1 d . . .
N2 N 0.1366(10) 1.0404(6) 0.2730(5) 0.032(3) Uani 1.00 1 d . . .
C1 C -0.199(2) 0.3407(10) 0.1980(8) 0.062(6) Uani 1.00 1 d . . .
C2 C -0.124(2) 0.3933(9) 0.2089(7) 0.043(5) Uani 1.00 1 d . . .
C3 C -0.0811(12) 0.3833(9) 0.2668(6) 0.033(4) Uani 1.00 1 d . . .
C4 C -0.0091(13) 0.4276(9) 0.2777(7) 0.039(4) Uani 1.00 1 d . . .
C5 C 0.0274(12) 0.4816(8) 0.2323(6) 0.028(4) Uani 1.00 1 d . . .
C6 C -0.016(2) 0.4910(9) 0.1749(7) 0.045(5) Uani 1.00 1 d . . .
C7 C -0.092(2) 0.4492(8) 0.1632(7) 0.044(5) Uani 1.00 1 d . . .
C8 C 0.1064(13) 0.5299(8) 0.2455(6) 0.030(4) Uani 1.00 1 d . . .
C9 C 0.0863(12) 0.6514(7) 0.2821(6) 0.025(4) Uani 1.00 1 d . . .
C10 C -0.0042(12) 0.7322(8) 0.2865(6) 0.027(4) Uani 1.00 1 d . . .
C11 C -0.0674(11) 0.7592(8) 0.3413(6) 0.032(4) Uani 1.00 1 d . . .
C12 C -0.1408(11) 0.8408(8) 0.3271(6) 0.028(4) Uani 1.00 1 d . . .
C13 C -0.1196(12) 0.8623(9) 0.2621(6) 0.034(4) Uani 1.00 1 d . . .
C14 C -0.0344(12) 0.7980(8) 0.2381(6) 0.028(4) Uani 1.00 1 d . . .
C15 C 0.2261(13) 0.8437(8) 0.2572(7) 0.034(4) Uani 1.00 1 d . . .
C16 C 0.2703(12) 0.7750(8) 0.2988(7) 0.033(4) Uani 1.00 1 d . . .
C17 C 0.2143(12) 0.7889(8) 0.3587(7) 0.036(4) Uani 1.00 1 d . . .
C18 C 0.1359(11) 0.8690(7) 0.3539(6) 0.021(3) Uani 1.00 1 d . . .
C19 C 0.1402(12) 0.9038(7) 0.2919(6) 0.023(3) Uani 1.00 1 d . . .
C20 C 0.0626(13) 0.9869(8) 0.2656(6) 0.033(4) Uani 1.00 1 d . . .
C21 C 0.066(2) 1.1243(8) 0.2483(7) 0.048(5) Uani 1.00 1 d . . .
C22 C 0.150(1) 1.1757(8) 0.2516(7) 0.036(4) Uani 1.00 1 d . . .
C23 C 0.1761(12) 1.1862(7) 0.3059(7) 0.037(4) Uani 1.00 1 d . . .
C24 C 0.254(1) 1.2313(9) 0.3092(8) 0.049(5) Uani 1.00 1 d . . .
C25 C 0.306(2) 1.2663(11) 0.2590(10) 0.065(6) Uani 1.00 1 d . . .
C26 C 0.388(2) 1.3210(10) 0.2615(12) 0.101(9) Uani 1.00 1 d . . .
C27 C 0.275(2) 1.2602(10) 0.2042(10) 0.064(6) Uani 1.00 1 d . . .
C28 C 0.200(2) 1.2132(10) 0.1974(8) 0.061(6) Uani 1.00 1 d . . .
C29 C -0.2262(12) 0.7099(9) 0.1253(6) 0.033(4) Uani 1.00 1 d . . .
C30 C -0.2963(13) 0.7445(9) 0.1771(6) 0.038(4) Uani 1.00 1 d . . .
C31 C -0.3437(13) 0.7186(9) 0.2846(6) 0.041(5) Uani 1.00 1 d . . .
C32 C -0.3392(12) 0.6523(9) 0.3376(6) 0.040(4) Uani 1.00 1 d . . .
C33 C -0.1876(12) 0.5532(8) 0.4021(6) 0.027(4) Uani 1.00 1 d . . .
C34 C -0.1568(11) 0.5850(8) 0.4522(6) 0.027(4) Uani 1.00 1 d . . .
C35 C 0.0300(13) 0.6095(8) 0.4828(6) 0.031(4) Uani 1.00 1 d . . .
C36 C -0.0494(13) 0.6440(8) 0.5299(6) 0.034(4) Uani 1.00 1 d . . .
C37 C 0.0088(13) 0.6718(9) 0.5683(7) 0.040(5) Uani 1.00 1 d . . .
C38 C 0.1452(12) 0.6645(8) 0.5615(6) 0.031(4) Uani 1.00 1 d . . .
C39 C 0.2246(13) 0.6283(8) 0.5130(6) 0.029(4) Uani 1.00 1 d . . .
C40 C 0.1672(13) 0.6022(8) 0.4746(6) 0.033(4) Uani 1.00 1 d . . .
C41 C 0.3875(12) 0.5330(9) 0.4299(6) 0.036(4) Uani 1.00 1 d . . .
C42 C 0.4485(13) 0.4847(8) 0.3803(6) 0.035(4) Uani 1.00 1 d . . .
C43 C 0.5101(13) 0.4946(8) 0.2754(7) 0.039(4) Uani 1.00 1 d . . .
C44 C 0.5303(13) 0.5456(8) 0.2197(6) 0.036(4) Uani 1.00 1 d . . .
C45 C 0.4124(12) 0.6470(8) 0.1445(6) 0.033(4) Uani 1.00 1 d . . .
C46 C 0.279(1) 0.7126(9) 0.1356(7) 0.041(5) Uani 1.00 1 d . . .
C47 C 0.1349(13) 0.6737(8) 0.0805(6) 0.035(4) Uani 1.00 1 d . . .
C48 C 0.224(1) 0.6678(9) 0.0279(6) 0.044(5) Uani 1.00 1 d . . .
C49 C 0.182(2) 0.6612(10) -0.0251(7) 0.054(5) Uani 1.00 1 d . . .
C50 C 0.053(2) 0.6600(11) -0.0275(7) 0.067(6) Uani 1.00 1 d . . .
C51 C -0.044(2) 0.6697(9) 0.0255(7) 0.048(5) Uani 1.00 1 d . . .
C52 C 0.002(1) 0.6742(9) 0.0794(6) 0.040(5) Uani 1.00 1 d . . .
C53 C -0.209(4) 1.106(2) 0.1275(10) 0.127(13) Uani 1.00 1 d . . .
C54 C -0.276(2) 1.161(2) 0.1617(9) 0.142(10) Uani 1.00 1 d . . .
C55 C -0.348(2) 1.1310(12) 0.2605(8) 0.067(6) Uani 1.00 1 d . . .
C56 C -0.3340(13) 1.1115(12) 0.3267(8) 0.071(6) Uani 1.00 1 d . . .
C57 C -0.202(2) 1.0396(13) 0.4068(8) 0.074(6) Uani 1.00 1 d . . .
C58 C -0.136(2) 1.0868(9) 0.4339(7) 0.071(6) Uani 1.00 1 d . . .
C59 C 0.090(3) 1.0785(10) 0.4467(7) 0.062(7) Uani 1.00 1 d . . .
C60 C 0.026(3) 1.1379(12) 0.4854(8) 0.077(8) Uani 1.00 1 d . . .
C61 C 0.104(2) 1.156(2) 0.509(1) 0.19(2) Uani 1.00 1 d . . .
C62 C 0.232(2) 1.1346(10) 0.5037(7) 0.048(5) Uani 1.00 1 d . . .
C63 C 0.311(2) 1.0774(13) 0.4688(10) 0.096(8) Uani 1.00 1 d . . .
C64 C 0.228(3) 1.044(2) 0.4347(10) 0.080(9) Uani 1.00 1 d . . .
C65 C 0.406(3) 0.953(2) 0.389(1) 0.21(2) Uani 1.00 1 d . . .
C66 C 0.461(2) 0.926(2) 0.342(1) 0.143(12) Uani 1.00 1 d . . .
C67 C 0.507(3) 0.967(2) 0.226(2) 0.16(2) Uani 1.00 1 d . . .
C68 C 0.451(3) 0.986(2) 0.172(2) 0.22(2) Uani 1.00 1 d . . .
C69 C 0.299(4) 1.024(2) 0.1006(9) 0.17(2) Uani 1.00 1 d . . .
C70 C 0.246(2) 0.9678(13) 0.0818(8) 0.089(8) Uani 1.00 1 d . . .
C71 C 0.031(2) 0.9491(12) 0.0881(8) 0.073(7) Uani 1.00 1 d . . .
C72 C 0.079(2) 0.8944(9) 0.0500(9) 0.057(6) Uani 1.00 1 d . . .
C73 C -0.013(2) 0.8689(12) 0.0306(10) 0.082(8) Uani 1.00 1 d . . .
C74 C -0.144(2) 0.891(2) 0.0509(12) 0.118(11) Uani 1.00 1 d . . .
C75 C -0.196(3) 0.949(3) 0.0875(13) 0.17(1) Uani 1.00 1 d . . .
C76 C -0.107(2) 0.976(2) 0.1069(8) 0.112(8) Uani 1.00 1 d . . .
H1 H -0.279(2) 0.3478(10) 0.2241(8) 0.078(7) Uiso 1.00 1 c . . .
H2 H -0.221(2) 0.3545(10) 0.1566(8) 0.078(7) Uiso 1.00 1 c . . .
H3 H -0.142(2) 0.2877(10) 0.2056(8) 0.078(7) Uiso 1.00 1 c . . .
H4 H -0.0991(12) 0.3448(9) 0.2983(6) 0.040(5) Uiso 1.00 1 c . . .
H5 H 0.0124(13) 0.4231(9) 0.3184(7) 0.046(5) Uiso 1.00 1 c . . .
H6 H 0.007(2) 0.5272(9) 0.1426(7) 0.055(6) Uiso 1.00 1 c . . .
H7 H -0.125(2) 0.4591(8) 0.1241(7) 0.054(5) Uiso 1.00 1 c . . .
H8 H 0.1711(13) 0.5345(8) 0.2123(6) 0.038(5) Uiso 1.00 1 c . . .
H9 H 0.1519(13) 0.5046(8) 0.2816(6) 0.038(5) Uiso 1.00 1 c . . .
H10 H -0.0147(10) 0.6382(6) 0.2163(5) 0.034(4) Uiso 1.00 1 c . . .
H11 H -0.0600(10) 0.6041(6) 0.2814(5) 0.034(4) Uiso 1.00 1 c . . .
H12 H 0.1108(12) 0.6241(7) 0.3218(6) 0.033(4) Uiso 1.00 1 c . . .
H13 H 0.1659(12) 0.6524(7) 0.2569(6) 0.033(4) Uiso 1.00 1 c . . .
H14 H -0.0615(11) 0.7281(8) 0.3808(6) 0.037(5) Uiso 1.00 1 c . . .
H15 H -0.1915(11) 0.8737(8) 0.3555(6) 0.032(4) Uiso 1.00 1 c . . .
H16 H -0.1533(12) 0.9138(9) 0.2402(6) 0.037(5) Uiso 1.00 1 c . . .
H17 H -0.0035(12) 0.7964(8) 0.1963(6) 0.034(4) Uiso 1.00 1 c . . .
H18 H 0.2487(13) 0.8497(8) 0.2144(7) 0.042(5) Uiso 1.00 1 c . . .
H19 H 0.3251(12) 0.7258(8) 0.2884(7) 0.038(5) Uiso 1.00 1 c . . .
H20 H 0.2278(12) 0.7508(8) 0.3947(7) 0.043(5) Uiso 1.00 1 c . . .
H21 H 0.0872(11) 0.8946(7) 0.3868(6) 0.024(4) Uiso 1.00 1 c . . .
H22 H -0.0237(13) 1.0022(8) 0.2875(6) 0.035(4) Uiso 1.00 1 c . . .
H23 H 0.0508(13) 0.9919(8) 0.2235(6) 0.035(4) Uiso 1.00 1 c . . .
H24 H 0.1444(10) 1.0370(6) 0.3153(5) 0.037(4) Uiso 1.00 1 c . . .
H25 H 0.2246(10) 1.0232(6) 0.2528(5) 0.037(4) Uiso 1.00 1 c . . .
H26 H 0.055(2) 1.1280(8) 0.2063(7) 0.055(5) Uiso 1.00 1 c . . .
H27 H -0.020(2) 1.1427(8) 0.2695(7) 0.055(5) Uiso 1.00 1 c . . .
H28 H 0.1393(12) 1.1621(7) 0.3422(7) 0.035(4) Uiso 1.00 1 c . . .
H29 H 0.275(1) 1.2360(9) 0.3478(8) 0.055(5) Uiso 1.00 1 c . . .
H30 H 0.400(2) 1.3209(10) 0.3028(12) 0.124(11) Uiso 1.00 1 c . . .
H31 H 0.474(2) 1.3023(10) 0.2401(12) 0.124(11) Uiso 1.00 1 c . . .
H32 H 0.340(2) 1.3725(10) 0.2428(12) 0.124(11) Uiso 1.00 1 c . . .
H33 H 0.307(2) 1.2884(10) 0.1690(10) 0.071(7) Uiso 1.00 1 c . . .
H34 H 0.186(2) 1.2072(10) 0.1580(8) 0.069(6) Uiso 1.00 1 c . . .
H35 H -0.2514(12) 0.7444(9) 0.0881(6) 0.038(5) Uiso 1.00 1 c . . .
H36 H -0.2458(12) 0.6638(9) 0.1257(6) 0.038(5) Uiso 1.00 1 c . . .
H37 H -0.3899(13) 0.7682(9) 0.1702(6) 0.041(5) Uiso 1.00 1 c . . .
H38 H -0.2608(13) 0.7829(9) 0.1822(6) 0.041(5) Uiso 1.00 1 c . . .
H39 H -0.2939(13) 0.7481(9) 0.2938(6) 0.049(5) Uiso 1.00 1 c . . .
H40 H -0.4345(13) 0.7514(9) 0.2781(6) 0.049(5) Uiso 1.00 1 c . . .
H41 H -0.3884(12) 0.6224(9) 0.3287(6) 0.047(5) Uiso 1.00 1 c . . .
H42 H -0.3789(12) 0.6727(9) 0.3740(6) 0.047(5) Uiso 1.00 1 c . . .
H43 H -0.2696(12) 0.5420(8) 0.4133(6) 0.032(4) Uiso 1.00 1 c . . .
H44 H -0.1152(12) 0.5065(8) 0.3966(6) 0.032(4) Uiso 1.00 1 c . . .
H45 H -0.1689(11) 0.5546(8) 0.4907(6) 0.033(4) Uiso 1.00 1 c . . .
H46 H -0.2148(11) 0.6373(8) 0.4520(6) 0.033(4) Uiso 1.00 1 c . . .
H47 H -0.1421(13) 0.6479(8) 0.5370(6) 0.040(5) Uiso 1.00 1 c . . .
H48 H -0.0458(13) 0.6971(9) 0.6004(7) 0.049(5) Uiso 1.00 1 c . . .
H49 H 0.1835(12) 0.6834(8) 0.5883(6) 0.037(4) Uiso 1.00 1 c . . .
H50 H 0.3183(13) 0.6222(8) 0.5070(6) 0.035(4) Uiso 1.00 1 c . . .
H51 H 0.4205(12) 0.5755(9) 0.4233(6) 0.041(5) Uiso 1.00 1 c . . .
H52 H 0.4102(12) 0.5026(9) 0.4689(6) 0.041(5) Uiso 1.00 1 c . . .
H53 H 0.3940(13) 0.4543(8) 0.3784(6) 0.038(4) Uiso 1.00 1 c . . .
H54 H 0.5376(13) 0.4514(8) 0.3893(6) 0.038(4) Uiso 1.00 1 c . . .
H55 H 0.5942(13) 0.4559(8) 0.2860(7) 0.045(5) Uiso 1.00 1 c . . .
H56 H 0.4497(13) 0.4705(8) 0.2678(7) 0.045(5) Uiso 1.00 1 c . . .
H57 H 0.5745(13) 0.5181(8) 0.1872(6) 0.040(5) Uiso 1.00 1 c . . .
H58 H 0.5844(13) 0.5729(8) 0.2285(6) 0.040(5) Uiso 1.00 1 c . . .
H59 H 0.4819(12) 0.6685(8) 0.1436(6) 0.040(5) Uiso 1.00 1 c . . .
H60 H 0.4331(12) 0.6162(8) 0.1132(6) 0.040(5) Uiso 1.00 1 c . . .
H61 H 0.286(1) 0.7435(9) 0.0969(7) 0.050(5) Uiso 1.00 1 c . . .
H62 H 0.260(1) 0.7434(9) 0.1667(7) 0.050(5) Uiso 1.00 1 c . . .
H63 H 0.313(1) 0.6676(9) 0.0295(6) 0.047(5) Uiso 1.00 1 c . . .
H64 H 0.241(2) 0.6572(10) -0.0611(7) 0.058(6) Uiso 1.00 1 c . . .
H65 H 0.027(2) 0.6548(11) -0.0647(7) 0.076(7) Uiso 1.00 1 c . . .
H66 H -0.133(2) 0.6691(9) 0.0237(7) 0.058(6) Uiso 1.00 1 c . . .
H67 H -0.163(4) 1.126(2) 0.0925(10) 0.17(2) Uiso 1.00 1 c . . .
H68 H -0.287(4) 1.099(2) 0.1157(10) 0.17(2) Uiso 1.00 1 c . . .
H69 H -0.371(2) 1.181(2) 0.1582(9) 0.135(13) Uiso 1.00 1 c . . .
H70 H -0.236(2) 1.199(2) 0.1436(9) 0.135(13) Uiso 1.00 1 c . . .
H71 H -0.431(2) 1.1714(12) 0.2520(8) 0.076(7) Uiso 1.00 1 c . . .
H72 H -0.349(2) 1.0846(12) 0.2494(8) 0.076(7) Uiso 1.00 1 c . . .
H73 H -0.4005(13) 1.0897(12) 0.3468(8) 0.087(8) Uiso 1.00 1 c . . .
H74 H -0.3501(13) 1.1600(12) 0.3390(8) 0.087(8) Uiso 1.00 1 c . . .
H75 H -0.290(2) 1.0466(13) 0.4261(8) 0.076(7) Uiso 1.00 1 c . . .
H76 H -0.148(2) 0.9861(13) 0.4143(8) 0.076(7) Uiso 1.00 1 c . . .
H77 H -0.152(2) 1.0776(9) 0.4771(7) 0.064(6) Uiso 1.00 1 c . . .
H78 H -0.173(2) 1.1409(9) 0.4190(7) 0.064(6) Uiso 1.00 1 c . . .
H79 H -0.070(3) 1.1587(12) 0.4922(8) 0.100(10) Uiso 1.00 1 c . . .
H80 H 0.069(2) 1.195(2) 0.534(1) 0.23(2) Uiso 1.00 1 c . . .
H81 H 0.282(2) 1.1532(10) 0.5254(7) 0.064(6) Uiso 1.00 1 c . . .
H82 H 0.407(2) 1.0614(13) 0.4646(10) 0.098(8) Uiso 1.00 1 c . . .
H83 H 0.443(3) 0.994(2) 0.377(1) 0.19(2) Uiso 1.00 1 c . . .
H84 H 0.437(3) 0.924(2) 0.427(1) 0.19(2) Uiso 1.00 1 c . . .
H85 H 0.403(2) 0.895(2) 0.350(1) 0.16(2) Uiso 1.00 1 c . . .
H86 H 0.553(2) 0.892(2) 0.344(1) 0.16(2) Uiso 1.00 1 c . . .
H87 H 0.566(3) 0.995(2) 0.229(2) 0.20(2) Uiso 1.00 1 c . . .
H88 H 0.559(3) 0.914(2) 0.226(2) 0.20(2) Uiso 1.00 1 c . . .
H89 H 0.514(3) 0.953(2) 0.145(2) 0.19(2) Uiso 1.00 1 c . . .
H90 H 0.457(3) 1.037(2) 0.161(2) 0.19(2) Uiso 1.00 1 c . . .
H91 H 0.227(4) 1.073(2) 0.1012(9) 0.23(3) Uiso 1.00 1 c . . .
H92 H 0.372(4) 1.033(2) 0.0732(9) 0.23(3) Uiso 1.00 1 c . . .
H93 H 0.301(2) 0.9159(13) 0.0953(8) 0.108(10) Uiso 1.00 1 c . . .
H94 H 0.245(2) 0.9769(13) 0.0385(8) 0.108(10) Uiso 1.00 1 c . . .
H95 H 0.172(2) 0.8779(9) 0.0359(9) 0.063(6) Uiso 1.00 1 c . . .
H96 H 0.018(2) 0.8319(12) 0.0036(10) 0.095(9) Uiso 1.00 1 c . . .
H97 H -0.207(2) 0.870(2) 0.0411(12) 0.131(13) Uiso 1.00 1 c . . .
H98 H -0.289(3) 0.967(3) 0.1001(13) 0.16(2) Uiso 1.00 1 c . . .

loop_
_atom_site_aniso_label
_atom_site_aniso_U_11
_atom_site_aniso_U_22
_atom_site_aniso_U_33
_atom_site_aniso_U_12
_atom_site_aniso_U_13
_atom_site_aniso_U_23
Fe1 0.0167(9) 0.0264(12) 0.0246(11) -0.0089(8) -0.0024(8) 0.0044(9)
P1 0.028(2) 0.030(2) 0.034(2) -0.007(2) -0.004(2) -0.009(2)
P2 0.040(2) 0.049(3) 0.050(3) -0.016(2) -0.016(2) 0.014(2)
F1 0.033(5) 0.064(6) 0.052(6) -0.006(4) -0.013(4) -0.008(5)
F2 0.082(7) 0.057(7) 0.064(7) -0.027(5) -0.001(5) -0.030(5)
F3 0.053(5) 0.036(5) 0.043(5) -0.025(4) 0.003(4) -0.009(4)
F4 0.039(5) 0.058(6) 0.040(5) -0.011(4) 0.012(4) -0.009(4)
F5 0.043(5) 0.033(5) 0.054(6) -0.019(4) 0.011(4) -0.015(4)
F6 0.038(5) 0.088(8) 0.054(6) -0.019(5) -0.018(4) -0.001(5)
F7 0.083(7) 0.057(7) 0.106(9) -0.026(6) -0.056(7) 0.016(6)
F8 0.080(9) 0.35(3) 0.24(2) -0.12(1) -0.108(11) 0.25(2)
F9 0.32(3) 0.16(2) 0.34(3) 0.14(2) -0.26(3) -0.19(2)
F10 0.039(6) 0.22(2) 0.080(9) -0.038(8) 0.001(6) 0.037(9)
F11 0.122(11) 0.33(3) 0.045(8) 0.111(13) -0.044(8) -0.094(12)
F12 0.23(2) 0.14(2) 0.42(3) -0.14(2) -0.27(2) 0.20(2)
O1 0.034(5) 0.074(8) 0.015(5) -0.025(5) -0.001(4) 0.002(5)
O2 0.032(5) 0.051(7) 0.028(6) -0.018(5) -0.004(4) 0.002(5)
O3 0.014(4) 0.041(6) 0.027(5) -0.010(4) 0.003(4) 0.001(4)
O4 0.016(4) 0.037(6) 0.024(5) -0.014(4) 0.002(4) -0.008(4)
O5 0.016(4) 0.044(6) 0.021(5) -0.014(4) 0.001(4) -0.007(4)
O6 0.028(5) 0.034(6) 0.022(5) -0.006(4) -0.003(4) 0.002(4)
O7 0.023(5) 0.041(6) 0.028(5) -0.007(4) 0.003(4) -0.003(5)
O8 0.039(5) 0.059(7) 0.017(5) -0.020(5) -0.004(4) -0.005(5)
O9 0.15(2) 0.30(3) 0.052(12) 0.17(2) -0.041(11) -0.05(2)
O10 0.040(7) 0.24(2) 0.026(7) 0.010(9) -0.004(6) -0.048(9)
O11 0.025(6) 0.20(2) 0.044(8) -0.004(8) -0.003(5) 0.052(9)
O12 0.049(6) 0.025(6) 0.028(6) -0.005(5) 0.009(5) -0.002(5)
O13 0.032(6) 0.084(10) 0.048(8) -0.001(6) 0.003(5) 0.024(7)
O14 0.028(6) 0.061(9) 0.117(12) -0.003(6) 0.017(7) 0.025(8)
O15 0.18(2) 0.17(2) 0.062(10) -0.15(2) 0.051(11) -0.054(11)
O16 0.083(9) 0.060(9) 0.024(6) 0.023(7) 0.021(6) -0.001(6)
N1 0.029(6) 0.041(7) 0.016(6) -0.016(5) 0.001(5) -0.005(5)
N2 0.029(6) 0.021(6) 0.042(7) -0.008(5) 0.003(5) 0.000(6)
C1 0.086(13) 0.055(12) 0.054(12) -0.029(11) -0.013(10) -0.012(10)
C2 0.053(9) 0.042(10) 0.027(8) -0.009(8) -0.005(7) -0.007(8)
C3 0.028(7) 0.046(10) 0.026(8) -0.013(7) 0.007(6) -0.012(7)
C4 0.028(7) 0.057(11) 0.030(8) -0.008(7) -0.000(6) -0.012(8)
C5 0.023(7) 0.031(8) 0.029(8) -0.006(6) -0.004(6) -0.006(7)
C6 0.079(11) 0.035(10) 0.024(8) -0.019(9) -0.004(8) -0.010(7)
C7 0.073(11) 0.031(9) 0.030(9) -0.007(8) -0.027(8) -0.014(7)
C8 0.034(8) 0.027(8) 0.033(8) -0.016(7) -0.002(6) -0.010(7)
C9 0.028(7) 0.036(8) 0.019(7) -0.020(6) 0.000(5) -0.001(6)
C10 0.027(7) 0.035(9) 0.020(7) -0.015(6) -0.004(6) 0.002(6)
C11 0.016(6) 0.046(10) 0.031(8) -0.010(6) 0.003(6) -0.000(7)
C12 0.006(6) 0.040(9) 0.033(8) -0.004(6) -0.003(5) -0.002(7)
C13 0.013(6) 0.045(10) 0.034(8) -0.006(6) -0.007(6) 0.013(7)
C14 0.018(6) 0.041(9) 0.026(8) -0.015(6) -0.004(6) 0.003(7)
C15 0.036(8) 0.032(9) 0.038(9) -0.025(7) 0.004(7) 0.003(7)
C16 0.015(6) 0.020(8) 0.061(10) -0.003(6) -0.002(6) -0.003(7)
C17 0.020(7) 0.036(9) 0.051(10) -0.016(6) -0.019(7) 0.016(7)
C18 0.021(6) 0.019(7) 0.021(7) -0.004(5) -0.002(5) -0.004(6)
C19 0.022(6) 0.017(7) 0.026(7) 0.000(5) -0.002(5) -0.005(6)
C20 0.037(8) 0.033(9) 0.018(7) -0.002(7) -0.007(6) 0.004(6)
C21 0.059(10) 0.025(9) 0.052(11) -0.003(8) -0.021(8) 0.003(8)
C22 0.039(8) 0.020(8) 0.032(9) -0.001(7) 0.013(7) 0.006(7)
C23 0.022(7) 0.013(8) 0.052(10) 0.007(6) 0.011(7) 0.012(7)
C24 0.035(8) 0.032(10) 0.071(12) -0.006(7) 0.004(8) -0.004(9)
C25 0.063(12) 0.049(12) 0.07(1) -0.013(10) 0.011(11) -0.008(11)
C26 0.071(13) 0.034(12) 0.21(3) -0.027(10) -0.02(2) -0.01(1)
C27 0.052(10) 0.048(12) 0.08(2) -0.024(9) 0.026(10) 0.017(11)
C28 0.079(12) 0.046(11) 0.048(11) -0.010(10) 0.028(9) -0.023(9)
C29 0.021(6) 0.059(11) 0.015(7) -0.010(7) -0.004(5) -0.003(7)
C30 0.025(7) 0.045(10) 0.033(8) -0.005(7) -0.005(6) 0.010(7)
C31 0.020(7) 0.066(11) 0.036(9) -0.014(7) -0.005(6) -0.002(8)
C32 0.016(7) 0.071(11) 0.031(8) -0.013(7) -0.001(6) -0.007(8)
C33 0.019(6) 0.033(8) 0.028(7) -0.010(6) -0.000(6) -0.003(6)
C34 0.020(6) 0.038(9) 0.024(7) -0.014(6) 0.004(5) -0.005(6)
C35 0.038(8) 0.043(9) 0.022(7) -0.027(7) -0.002(6) -0.001(7)
C36 0.033(8) 0.043(9) 0.024(8) -0.013(7) -0.002(6) -0.002(7)
C37 0.035(8) 0.053(11) 0.033(9) -0.017(8) 0.005(7) -0.014(8)
C38 0.033(7) 0.032(9) 0.028(8) -0.007(6) 0.004(6) -0.017(7)
C39 0.032(7) 0.031(8) 0.025(7) -0.014(6) -0.009(6) 0.005(6)
C40 0.035(8) 0.034(9) 0.029(8) -0.018(7) -0.012(6) 0.017(7)
C41 0.024(7) 0.047(10) 0.032(8) -0.005(7) -0.001(6) -0.012(7)
C42 0.021(7) 0.040(9) 0.034(8) -0.001(6) -0.001(6) -0.006(7)
C43 0.026(7) 0.032(9) 0.053(10) 0.005(6) 0.004(7) -0.025(8)
C44 0.032(8) 0.040(9) 0.029(8) -0.001(7) 0.002(6) -0.013(7)
C45 0.029(7) 0.043(9) 0.027(8) -0.022(7) 0.003(6) 0.004(7)
C46 0.044(8) 0.047(10) 0.033(9) -0.022(8) -0.002(7) 0.002(7)
C47 0.032(7) 0.037(9) 0.018(7) 0.012(6) -0.005(6) -0.002(6)
C48 0.038(8) 0.054(11) 0.027(8) -0.002(7) -0.008(7) -0.000(8)
C49 0.048(10) 0.072(13) 0.026(9) -0.001(9) -0.008(7) -0.002(9)
C50 0.09(1) 0.08(1) 0.016(8) -0.016(12) -0.000(9) -0.014(9)
C51 0.047(9) 0.056(11) 0.043(10) -0.017(8) -0.002(8) -0.012(9)
C52 0.043(9) 0.055(11) 0.017(7) -0.008(8) -0.001(6) -0.008(7)
C53 0.21(3) 0.20(3) 0.029(13) -0.13(3) 0.00(2) -0.03(2)
C54 0.09(2) 0.21(3) 0.036(12) 0.08(2) -0.040(11) -0.05(2)
C55 0.038(9) 0.10(2) 0.052(11) -0.026(10) -0.026(9) 0.029(11)
C56 0.012(7) 0.14(2) 0.065(12) -0.006(9) 0.007(7) -0.071(12)
C57 0.033(9) 0.11(2) 0.046(12) -0.006(10) 0.011(8) 0.016(12)
C58 0.10(1) 0.026(10) 0.029(9) 0.019(10) 0.046(10) 0.005(8)
C59 0.14(2) 0.040(12) 0.024(9) -0.055(13) -0.019(11) 0.008(8)
C60 0.13(2) 0.08(2) 0.042(11) -0.06(2) -0.003(12) -0.003(11)
C61 0.09(2) 0.28(4) 0.19(3) -0.15(2) -0.09(2) 0.18(3)
C62 0.069(12) 0.045(11) 0.045(10) -0.047(9) -0.000(9) 0.007(9)
C63 0.09(2) 0.08(2) 0.08(2) -0.02(1) 0.018(13) 0.049(13)
C64 0.11(2) 0.10(2) 0.07(2) -0.08(2) -0.04(1) 0.034(13)
C65 0.09(2) 0.27(5) 0.12(3) 0.04(2) -0.00(2) 0.12(3)
C66 0.08(2) 0.16(3) 0.16(3) 0.08(2) -0.09(2) -0.13(2)
C67 0.07(2) 0.21(4) 0.22(4) -0.05(2) 0.07(3) -0.12(3)
C68 0.08(2) 0.24(4) 0.16(3) 0.02(2) 0.07(2) 0.14(3)
C69 0.32(4) 0.24(4) 0.026(12) -0.22(4) 0.04(2) -0.00(2)
C70 0.15(2) 0.09(2) 0.038(11) -0.06(2) 0.043(12) -0.005(11)
C71 0.09(2) 0.06(1) 0.029(10) 0.007(11) 0.008(10) 0.030(10)
C72 0.049(10) 0.026(10) 0.08(1) -0.004(8) 0.012(10) -0.002(10)
C73 0.08(2) 0.08(2) 0.08(2) -0.033(13) -0.009(12) 0.015(12)
C74 0.05(2) 0.19(3) 0.09(2) -0.06(2) -0.024(13) 0.09(2)
C75 0.029(13) 0.30(5) 0.07(2) 0.00(2) 0.006(13) 0.09(3)
C76 0.047(12) 0.17(3) 0.020(10) 0.05(1) 0.012(9) 0.041(13)

loop_
_atom_type_symbol
_atom_type_description
_atom_type_scat_dispersion_real
_atom_type_scat_dispersion_imag
_atom_type_scat_source
C C 0.003 0.002
;
International Tables for Crystallography
(1992, Vol. C, Tables 4.2.6.8 and 6.1.1.4)
;
H H 0.000 0.000
;
International Tables for Crystallography
(1992, Vol. C, Table 6.1.1.4)
;
Fe Fe 0.346 0.844
;
International Tables for Crystallography
(1992, Vol. C, Tables 4.2.6.8 and 6.1.1.4)
;
N N 0.006 0.003
;
International Tables for Crystallography
(1992, Vol. C, Tables 4.2.6.8 and 6.1.1.4)
;
P P 0.102 0.094
;
International Tables for Crystallography
(1992, Vol. C, Tables 4.2.6.8 and 6.1.1.4)
;
F F 0.017 0.010
;
International Tables for Crystallography
(1992, Vol. C, Tables 4.2.6.8 and 6.1.1.4)
;
O O 0.011 0.006
;
International Tables for Crystallography
(1992, Vol. C, Tables 4.2.6.8 and 6.1.1.4)
;

loop_
_geom_angle_atom_site_label_1
_geom_angle_site_symmetry_1
_geom_angle_atom_site_label_2
_geom_angle_site_symmetry_2
_geom_angle_atom_site_label_3
_geom_angle_site_symmetry_3
_geom_angle
_geom_angle_publ_flag
C10 . Fe1 . C11 . 40.4(5) no
C10 . Fe1 . C12 . 68.4(5) no
C11 . Fe1 . C12 . 40.9(5) no
C10 . Fe1 . C13 . 67.7(5) no
C11 . Fe1 . C13 . 68.2(5) no
C12 . Fe1 . C13 . 40.9(5) no
C10 . Fe1 . C14 . 41.3(5) no
C11 . Fe1 . C14 . 68.9(5) no
C12 . Fe1 . C14 . 68.6(5) no
C13 . Fe1 . C14 . 39.6(5) no
C10 . Fe1 . C15 . 126.2(5) no
C11 . Fe1 . C15 . 163.5(5) no
C12 . Fe1 . C15 . 154.2(5) no
C13 . Fe1 . C15 . 119.6(5) no
C14 . Fe1 . C15 . 107.1(5) no
C10 . Fe1 . C16 . 108.7(5) no
C11 . Fe1 . C16 . 127.1(5) no
C12 . Fe1 . C16 . 164.5(5) no
C13 . Fe1 . C16 . 153.5(6) no
C14 . Fe1 . C16 . 120.0(6) no
C10 . Fe1 . C17 . 119.7(5) no
C11 . Fe1 . C17 . 107.7(5) no
C12 . Fe1 . C17 . 126.3(6) no
C13 . Fe1 . C17 . 164.4(6) no
C14 . Fe1 . C17 . 154.6(6) no
C10 . Fe1 . C18 . 153.7(5) no
C11 . Fe1 . C18 . 119.2(5) no
C12 . Fe1 . C18 . 107.3(5) no
C13 . Fe1 . C18 . 127.0(5) no
C14 . Fe1 . C18 . 163.4(5) no
C10 . Fe1 . C19 . 164.7(5) no
C11 . Fe1 . C19 . 153.1(5) no
C12 . Fe1 . C19 . 118.4(5) no
C13 . Fe1 . C19 . 107.7(5) no
C14 . Fe1 . C19 . 125.9(5) no
C15 . Fe1 . C16 . 39.8(5) no
C15 . Fe1 . C17 . 68.6(6) no
C16 . Fe1 . C17 . 40.8(5) no
C15 . Fe1 . C18 . 69.2(5) no
C16 . Fe1 . C18 . 68.2(5) no
C17 . Fe1 . C18 . 40.6(5) no
C15 . Fe1 . C19 . 42.2(5) no
C16 . Fe1 . C19 . 68.6(5) no
C17 . Fe1 . C19 . 68.8(5) no
C18 . Fe1 . C19 . 40.7(5) no
F1 . P1 . F2 . 89.8(5) no
F1 . P1 . F3 . 90.2(5) no
F2 . P1 . F3 . 88.8(5) no
F1 . P1 . F4 . 90.0(5) no
F2 . P1 . F4 . 90.1(5) no
F3 . P1 . F4 . 178.8(5) no
F1 . P1 . F5 . 90.4(5) no
F2 . P1 . F5 . 178.8(5) no
F3 . P1 . F5 . 90.1(4) no
F4 . P1 . F5 . 91.1(5) no
F1 . P1 . F6 . 179.5(6) no
F2 . P1 . F6 . 90.5(5) no
F3 . P1 . F6 . 90.2(5) no
F4 . P1 . F6 . 89.6(5) no
F5 . P1 . F6 . 89.3(5) no
F7 . P2 . F8 . 83.7(7) no
F7 . P2 . F9 . 85.1(9) no
F8 . P2 . F9 . 89.6(14) no
F7 . P2 . F10 . 94.0(7) no
F8 . P2 . F10 . 177.0(13) no
F9 . P2 . F10 . 92.1(13) no
F7 . P2 . F11 . 93.0(9) no
F8 . P2 . F11 . 90.3(13) no
F9 . P2 . F11 . 178.1(12) no
F10 . P2 . F11 . 87.9(9) no
F7 . P2 . F12 . 177.3(13) no
F8 . P2 . F12 . 97.5(9) no
F9 . P2 . F12 . 92.5(13) no
F10 . P2 . F12 . 84.9(8) no
F11 . P2 . F12 . 89.4(12) no
C29 . O1 . C52 . 117.5(10) no
C30 . O2 . C31 . 113.5(11) no
C32 . O3 . C33 . 111.1(9) no
C34 . O4 . C35 . 115.2(9) no
C40 . O5 . C41 . 115.3(9) no
C42 . O6 . C43 . 112.5(10) no
C44 . O7 . C45 . 112.4(9) no
C46 . O8 . C47 . 119.6(11) no
C53 . O9 . C76 . 126.9(19) no
C54 . O10 . C55 . 111.9(17) no
C56 . O11 . C57 . 118.6(13) no
C58 . O12 . C59 . 116.1(15) no
C64 . O13 . C65 . 112.8(24) no
C66 . O14 . C67 . 130.3(21) no
C68 . O15 . C69 . 114.9(24) no
C70 . O16 . C71 . 113.3(15) no
C8 . N1 . C9 . 112.3(9) no
C8 . N1 . H10 . 109.2(12) no
C9 . N1 . H10 . 108.6(12) no
C8 . N1 . H11 . 108.8(12) no
C9 . N1 . H11 . 108.4(12) no
H10 . N1 . H11 . 109.5(14) no
C20 . N2 . C21 . 113.9(10) no
C20 . N2 . H24 . 108.9(12) no
C21 . N2 . H24 . 107.1(13) no
C20 . N2 . H25 . 107.9(12) no
C21 . N2 . H25 . 109.5(13) no
H24 . N2 . H25 . 109.5(15) no
C2 . C1 . H1 . 110.2(20) no
C2 . C1 . H2 . 108.0(20) no
H1 . C1 . H2 . 109.5(24) no
C2 . C1 . H3 . 110.2(20) no
H1 . C1 . H3 . 109.5(24) no
H2 . C1 . H3 . 109.5(24) no
C1 . C2 . C3 . 118.2(14) no
C1 . C2 . C7 . 123.8(13) no
C3 . C2 . C7 . 118.0(14) no
C2 . C3 . C4 . 119.8(14) no
C2 . C3 . H4 . 119.9(17) no
C4 . C3 . H4 . 120.3(17) no
C3 . C4 . C5 . 122.9(13) no
C3 . C4 . H5 . 118.5(17) no
C5 . C4 . H5 . 118.5(17) no
C4 . C5 . C6 . 116.6(13) no
C4 . C5 . C8 . 122.0(12) no
C6 . C5 . C8 . 121.4(13) no
C5 . C6 . C7 . 121.6(14) no
C5 . C6 . H6 . 119.4(18) no
C7 . C6 . H6 . 118.9(19) no
C2 . C7 . C6 . 121.0(13) no
C2 . C7 . H7 . 119.1(18) no
C6 . C7 . H7 . 119.9(18) no
N1 . C8 . C5 . 111.4(10) no
N1 . C8 . H8 . 109.0(15) no
C5 . C8 . H8 . 109.5(15) no
N1 . C8 . H9 . 108.7(15) no
C5 . C8 . H9 . 108.8(15) no
H8 . C8 . H9 . 109.5(18) no
N1 . C9 . C10 . 111.0(10) no
N1 . C9 . H12 . 109.0(14) no
C10 . C9 . H12 . 109.3(14) no
N1 . C9 . H13 . 108.5(14) no
C10 . C9 . H13 . 109.6(14) no
H12 . C9 . H13 . 109.5(17) no
Fe1 . C10 . C9 . 123.6(8) no
Fe1 . C10 . C11 . 69.6(8) no
C9 . C10 . C11 . 125.0(11) no
Fe1 . C10 . C14 . 68.2(7) no
C9 . C10 . C14 . 127.3(12) no
C11 . C10 . C14 . 107.5(12) no
Fe1 . C11 . C10 . 70.0(7) no
Fe1 . C11 . C12 . 70.1(7) no
C10 . C11 . C12 . 108.4(12) no
Fe1 . C11 . H14 . 125.4(14) no
C10 . C11 . H14 . 125.4(16) no
C12 . C11 . H14 . 126.2(16) no
Fe1 . C12 . C11 . 69.0(6) no
Fe1 . C12 . C13 . 69.4(6) no
C11 . C12 . C13 . 106.4(12) no
Fe1 . C12 . H15 . 125.5(13) no
C11 . C12 . H15 . 126.0(15) no
C13 . C12 . H15 . 127.6(15) no
Fe1 . C13 . C12 . 69.7(6) no
Fe1 . C13 . C14 . 68.8(7) no
C12 . C13 . C14 . 109.2(12) no
Fe1 . C13 . H16 . 123.7(14) no
C12 . C13 . H16 . 124.6(16) no
C14 . C13 . H16 . 126.0(16) no
Fe1 . C14 . C10 . 70.5(7) no
Fe1 . C14 . C13 . 71.6(8) no
C10 . C14 . C13 . 108.5(12) no
Fe1 . C14 . H17 . 125.8(13) no
C10 . C14 . H17 . 125.1(15) no
C13 . C14 . H17 . 126.3(16) no
Fe1 . C15 . C16 . 70.6(7) no
Fe1 . C15 . C19 . 68.4(7) no
C16 . C15 . C19 . 107.1(12) no
Fe1 . C15 . H18 . 126.4(14) no
C16 . C15 . H18 . 125.9(17) no
C19 . C15 . H18 . 127.0(16) no
Fe1 . C16 . C15 . 69.5(7) no
Fe1 . C16 . C17 . 69.5(7) no
C15 . C16 . C17 . 109.4(12) no
Fe1 . C16 . H19 . 124.6(14) no
C15 . C16 . H19 . 125.2(16) no
C17 . C16 . H19 . 125.3(16) no
Fe1 . C17 . C16 . 69.6(7) no
Fe1 . C17 . C18 . 69.4(7) no
C16 . C17 . C18 . 107.3(11) no
Fe1 . C17 . H20 . 125.9(15) no
C16 . C17 . H20 . 125.4(17) no
C18 . C17 . H20 . 127.3(17) no
Fe1 . C18 . C17 . 70.0(7) no
Fe1 . C18 . C19 . 68.9(7) no
C17 . C18 . C19 . 108.6(12) no
Fe1 . C18 . H21 . 126.1(13) no
C17 . C18 . H21 . 125.6(15) no
C19 . C18 . H21 . 125.8(14) no
Fe1 . C19 . C15 . 69.5(7) no
Fe1 . C19 . C18 . 70.4(7) no
C15 . C19 . C18 . 107.5(11) no
Fe1 . C19 . C20 . 122.4(8) no
C15 . C19 . C20 . 126.1(11) no
C18 . C19 . C20 . 126.3(11) no
N2 . C20 . C19 . 110.3(10) no
N2 . C20 . H22 . 108.3(14) no
C19 . C20 . H22 . 108.5(15) no
N2 . C20 . H23 . 109.2(14) no
C19 . C20 . H23 . 111.0(15) no
H22 . C20 . H23 . 109.5(18) no
N2 . C21 . C22 . 112.4(11) no
N2 . C21 . H26 . 107.7(17) no
C22 . C21 . H26 . 107.0(17) no
N2 . C21 . H27 . 110.2(17) no
C22 . C21 . H27 . 110.1(17) no
H26 . C21 . H27 . 109.5(21) no
C21 . C22 . C23 . 121.0(12) no
C21 . C22 . C28 . 119.7(15) no
C23 . C22 . C28 . 119.3(15) no
C22 . C23 . C24 . 121.2(14) no
C22 . C23 . H28 . 118.6(16) no
C24 . C23 . H28 . 120.2(17) no
C23 . C24 . C25 . 121.5(18) no
C23 . C24 . H29 . 120.1(19) no
C25 . C24 . H29 . 118.4(20) no
C24 . C25 . C26 . 122.4(20) no
C24 . C25 . C27 . 118.2(18) no
C26 . C25 . C27 . 119.1(18) no
C25 . C26 . H30 . 110.0(24) no
C25 . C26 . H31 . 108.5(24) no
H30 . C26 . H31 . 109.5(29) no
C25 . C26 . H32 . 109.9(24) no
H30 . C26 . H32 . 109.5(29) no
H31 . C26 . H32 . 109.5(29) no
C25 . C27 . C28 . 123.2(16) no
C25 . C27 . H33 . 117.2(22) no
C28 . C27 . H33 . 119.6(22) no
C22 . C28 . C27 . 116.4(17) no
C22 . C28 . H34 . 122.7(21) no
C27 . C28 . H34 . 120.9(21) no
O1 . C29 . C30 . 108.9(10) no
O1 . C29 . H35 . 110.8(15) no
C30 . C29 . H35 . 111.6(15) no
O1 . C29 . H36 . 106.6(14) no
C30 . C29 . H36 . 109.4(15) no
H35 . C29 . H36 . 109.5(18) no
O2 . C30 . C29 . 111.2(12) no
O2 . C30 . H37 . 108.5(15) no
C29 . C30 . H37 . 108.8(16) no
O2 . C30 . H38 . 109.6(15) no
C29 . C30 . H38 . 109.3(16) no
H37 . C30 . H38 . 109.5(19) no
O2 . C31 . C32 . 108.7(13) no
O2 . C31 . H39 . 109.3(16) no
C32 . C31 . H39 . 108.5(16) no
O2 . C31 . H40 . 109.9(16) no
C32 . C31 . H40 . 111.0(16) no
H39 . C31 . H40 . 109.5(20) no
O3 . C32 . C31 . 108.5(10) no
O3 . C32 . H41 . 110.9(15) no
C31 . C32 . H41 . 109.0(16) no
O3 . C32 . H42 . 109.2(15) no
C31 . C32 . H42 . 109.8(16) no
H41 . C32 . H42 . 109.5(19) no
O3 . C33 . C34 . 112.3(11) no
O3 . C33 . H43 . 109.2(14) no
C34 . C33 . H43 . 109.2(14) no
O3 . C33 . H44 . 108.4(14) no
C34 . C33 . H44 . 108.3(14) no
H43 . C33 . H44 . 109.5(17) no
O4 . C34 . C33 . 106.8(10) no
O4 . C34 . H45 . 109.5(14) no
C33 . C34 . H45 . 110.3(14) no
O4 . C34 . H46 . 110.7(14) no
C33 . C34 . H46 . 110.0(14) no
H45 . C34 . H46 . 109.5(17) no
O4 . C35 . C36 . 124.3(12) no
O4 . C35 . C40 . 115.9(12) no
C36 . C35 . C40 . 119.7(13) no
C35 . C36 . C37 . 119.0(13) no
C35 . C36 . H47 . 120.9(17) no
C37 . C36 . H47 . 120.1(17) no
C36 . C37 . C38 . 122.4(14) no
C36 . C37 . H48 . 119.7(17) no
C38 . C37 . H48 . 117.8(17) no
C37 . C38 . C39 . 117.3(13) no
C37 . C38 . H49 . 121.4(16) no
C39 . C38 . H49 . 121.3(16) no
C38 . C39 . C40 . 120.4(12) no
C38 . C39 . H50 . 119.6(16) no
C40 . C39 . H50 . 120.0(16) no
O5 . C40 . C35 . 115.8(12) no
O5 . C40 . C39 . 123.1(11) no
C35 . C40 . C39 . 121.2(14) no
O5 . C41 . C42 . 108.3(10) no
O5 . C41 . H51 . 107.9(15) no
C42 . C41 . H51 . 109.4(15) no
O5 . C41 . H52 . 111.1(15) no
C42 . C41 . H52 . 110.6(15) no
H51 . C41 . H52 . 109.5(19) no
O6 . C42 . C41 . 108.9(12) no
O6 . C42 . H53 . 110.2(15) no
C41 . C42 . H53 . 109.0(15) no
O6 . C42 . H54 . 109.9(15) no
C41 . C42 . H54 . 109.5(15) no
H53 . C42 . H54 . 109.5(18) no
O6 . C43 . C44 . 112.1(12) no
O6 . C43 . H55 . 109.6(16) no
C44 . C43 . H55 . 109.7(16) no
O6 . C43 . H56 . 108.6(16) no
C44 . C43 . H56 . 107.4(16) no
H55 . C43 . H56 . 109.5(19) no
O7 . C44 . C43 . 109.3(11) no
O7 . C44 . H57 . 109.6(15) no
C43 . C44 . H57 . 112.5(16) no
O7 . C44 . H58 . 108.8(15) no
C43 . C44 . H58 . 107.1(16) no
H57 . C44 . H58 . 109.5(19) no
O7 . C45 . C46 . 108.2(10) no
O7 . C45 . H59 . 109.7(15) no
C46 . C45 . H59 . 108.9(15) no
O7 . C45 . H60 . 109.7(15) no
C46 . C45 . H60 . 110.8(15) no
H59 . C45 . H60 . 109.5(18) no
O8 . C46 . C45 . 112.7(12) no
O8 . C46 . H61 . 106.9(16) no
C45 . C46 . H61 . 107.6(16) no
O8 . C46 . H62 . 110.3(16) no
C45 . C46 . H62 . 109.7(16) no
H61 . C46 . H62 . 109.5(20) no
O8 . C47 . C48 . 123.8(13) no
O8 . C47 . C52 . 115.1(12) no
C48 . C47 . C52 . 120.9(13) no
C47 . C48 . C49 . 119.6(14) no
C47 . C48 . H63 . 119.8(17) no
C49 . C48 . H63 . 120.6(18) no
C48 . C49 . C50 . 121.0(15) no
C48 . C49 . H64 . 120.4(19) no
C50 . C49 . H64 . 118.6(20) no
C49 . C50 . C51 . 120.8(15) no
C49 . C50 . H65 . 119.6(21) no
C51 . C50 . H65 . 119.6(21) no
C50 . C51 . C52 . 117.3(14) no
C50 . C51 . H66 . 120.6(19) no
C52 . C51 . H66 . 121.9(19) no
O1 . C52 . C47 . 117.0(12) no
O1 . C52 . C51 . 122.6(13) no
C47 . C52 . C51 . 120.2(13) no
O9 . C53 . C54 . 128.8(23) no
O9 . C53 . H67 . 111.7(37) no
C54 . C53 . H67 . 111.0(36) no
O9 . C53 . H68 . 94.3(34) no
C54 . C53 . H68 . 97.0(34) no
H67 . C53 . H68 . 109.5(43) no
O10 . C54 . C53 . 119.5(20) no
O10 . C54 . H69 . 109.4(26) no
C53 . C54 . H69 . 114.3(30) no
O10 . C54 . H70 . 103.0(25) no
C53 . C54 . H70 . 99.7(28) no
H69 . C54 . H70 . 109.5(32) no
O10 . C55 . C56 . 119.4(13) no
O10 . C55 . H71 . 109.2(21) no
C56 . C55 . H71 . 110.0(20) no
O10 . C55 . H72 . 103.6(20) no
C56 . C55 . H72 . 104.6(20) no
H71 . C55 . H72 . 109.5(24) no
O11 . C56 . C55 . 117.3(13) no
O11 . C56 . H73 . 111.2(20) no
C55 . C56 . H73 . 110.7(20) no
O11 . C56 . H74 . 103.1(19) no
C55 . C56 . H74 . 104.5(20) no
H73 . C56 . H74 . 109.5(24) no
O11 . C57 . C58 . 107.8(16) no
O11 . C57 . H75 . 108.3(21) no
C58 . C57 . H75 . 109.0(20) no
O11 . C57 . H76 . 113.1(21) no
C58 . C57 . H76 . 109.1(20) no
H75 . C57 . H76 . 109.5(25) no
O12 . C58 . C57 . 107.1(12) no
O12 . C58 . H77 . 109.2(18) no
C57 . C58 . H77 . 107.9(19) no
O12 . C58 . H78 . 111.8(18) no
C57 . C58 . H78 . 111.3(19) no
H77 . C58 . H78 . 109.5(23) no
O12 . C59 . C60 . 119.4(21) no
O12 . C59 . C64 . 115.1(18) no
C60 . C59 . C64 . 125.4(21) no
C59 . C60 . C61 . 115.0(30) no
C59 . C60 . H79 . 121.4(26) no
C61 . C60 . H79 . 123.5(30) no
C60 . C61 . C62 . 130.5(42) no
C60 . C61 . H80 . 118.9(37) no
C62 . C61 . H80 . 110.5(35) no
C61 . C62 . C63 . 122.6(26) no
C61 . C62 . H81 . 122.1(24) no
C63 . C62 . H81 . 115.2(21) no
C62 . C63 . C64 . 115.1(20) no
C62 . C63 . H82 . 122.6(26) no
C64 . C63 . H82 . 122.3(26) no
O13 . C64 . C59 . 116.0(16) no
O13 . C64 . C63 . 132.6(22) no
C59 . C64 . C63 . 111.3(23) no
O13 . C65 . C66 . 119.8(30) no
O13 . C65 . H83 . 103.7(35) no
C66 . C65 . H83 . 90.8(36) no
O13 . C65 . H84 . 110.5(36) no
C66 . C65 . H84 . 118.8(40) no
H83 . C65 . H84 . 109.5(44) no
O14 . C66 . C65 . 124.4(23) no
O14 . C66 . H85 . 98.6(30) no
C65 . C66 . H85 . 87.0(33) no
O14 . C66 . H86 . 113.8(32) no
C65 . C66 . H86 . 116.0(36) no
H85 . C66 . H86 . 109.5(39) no
O14 . C67 . C68 . 119.6(26) no
O14 . C67 . H87 . 108.7(39) no
C68 . C67 . H87 . 115.3(43) no
O14 . C67 . H88 . 101.9(38) no
C68 . C67 . H88 . 100.1(41) no
H87 . C67 . H88 . 109.5(49) no
O15 . C68 . C67 . 125.4(27) no
O15 . C68 . H89 . 115.7(44) no
C67 . C68 . H89 . 107.2(43) no
O15 . C68 . H90 . 99.7(41) no
C67 . C68 . H90 . 96.0(41) no
H89 . C68 . H90 . 109.5(51) no
O15 . C69 . C70 . 111.3(18) no
O15 . C69 . H91 . 103.7(33) no
C70 . C69 . H91 . 108.2(34) no
O15 . C69 . H92 . 112.2(34) no
C70 . C69 . H92 . 111.5(34) no
H91 . C69 . H92 . 109.5(42) no
O16 . C70 . C69 . 105.0(20) no
O16 . C70 . H93 . 110.8(24) no
C69 . C70 . H93 . 110.0(26) no
O16 . C70 . H94 . 112.2(24) no
C69 . C70 . H94 . 109.3(26) no
H93 . C70 . H94 . 109.5(29) no
O16 . C71 . C72 . 125.8(18) no
O16 . C71 . C76 . 114.5(23) no
C72 . C71 . C76 . 119.6(26) no
C71 . C72 . C73 . 118.3(19) no
C71 . C72 . H95 . 119.8(22) no
C73 . C72 . H95 . 121.8(22) no
C72 . C73 . C74 . 122.2(25) no
C72 . C73 . H96 . 119.3(25) no
C74 . C73 . H96 . 118.4(27) no
C73 . C74 . C75 . 120.3(29) no
C73 . C74 . H97 . 123.5(33) no
C75 . C74 . H97 . 116.2(34) no
C74 . C75 . C76 . 118.2(23) no
C74 . C75 . H98 . 121.5(39) no
C76 . C75 . H98 . 120.2(38) no
O9 . C76 . C71 . 116.6(30) no
O9 . C76 . C75 . 122.4(24) no
C71 . C76 . C75 . 120.9(29) no

loop_
_geom_bond_atom_site_label_1
_geom_bond_site_symmetry_1
_geom_bond_atom_site_label_2
_geom_bond_site_symmetry_2
_geom_bond_distance
_geom_bond_publ_flag
Fe1 . C10 . 2.048(13) no
Fe1 . C11 . 2.043(13) no
Fe1 . C12 . 2.059(11) no
Fe1 . C13 . 2.055(11) no
Fe1 . C14 . 2.018(13) no
Fe1 . C15 . 2.034(12) no
Fe1 . C16 . 2.048(12) no
Fe1 . C17 . 2.047(12) no
Fe1 . C18 . 2.039(12) no
Fe1 . C19 . 2.019(13) no
P1 . F1 . 1.600(8) no
P1 . F2 . 1.59(1) no
P1 . F3 . 1.600(8) no
P1 . F4 . 1.586(8) no
P1 . F5 . 1.609(9) no
P1 . F6 . 1.606(8) no
P2 . F7 . 1.55(1) no
P2 . F8 . 1.519(12) no
P2 . F9 . 1.498(17) no
P2 . F10 . 1.54(1) no
P2 . F11 . 1.464(14) no
P2 . F12 . 1.556(13) no
O1 . C29 . 1.464(14) no
O1 . C52 . 1.344(15) no
O2 . C30 . 1.442(15) no
O2 . C31 . 1.401(16) no
O3 . C32 . 1.429(14) no
O3 . C33 . 1.421(14) no
O4 . C34 . 1.444(13) no
O4 . C35 . 1.389(15) no
O5 . C40 . 1.407(16) no
O5 . C41 . 1.453(14) no
O6 . C42 . 1.420(15) no
O6 . C43 . 1.392(15) no
O7 . C44 . 1.428(14) no
O7 . C45 . 1.415(14) no
O8 . C46 . 1.466(16) no
O8 . C47 . 1.371(15) no
O9 . C53 . 1.24(3) no
O9 . C76 . 1.43(4) no
O10 . C54 . 1.41(2) no
O10 . C55 . 1.315(19) no
O11 . C56 . 1.305(17) no
O11 . C57 . 1.389(18) no
O12 . C58 . 1.483(18) no
O12 . C59 . 1.33(2) no
O13 . C64 . 1.42(3) no
O13 . C65 . 1.38(3) no
O14 . C66 . 1.45(3) no
O14 . C67 . 1.40(3) no
O15 . C68 . 1.16(3) no
O15 . C69 . 1.49(3) no
O16 . C70 . 1.44(2) no
O16 . C71 . 1.42(3) no
N1 . C8 . 1.477(16) no
N1 . C9 . 1.525(15) no
N1 . H10 . 0.95(3) no
N1 . H11 . 0.95(2) no
N2 . C20 . 1.513(16) no
N2 . C21 . 1.496(16) no
N2 . H24 . 0.95(2) no
N2 . H25 . 0.95(3) no
C1 . C2 . 1.53(2) no
C1 . H1 . 0.95(4) no
C1 . H2 . 0.95(4) no
C1 . H3 . 0.95(5) no
C2 . C3 . 1.387(18) no
C2 . C7 . 1.40(2) no
C3 . C4 . 1.379(19) no
C3 . H4 . 0.95(3) no
C4 . C5 . 1.395(18) no
C4 . H5 . 0.95(3) no
C5 . C6 . 1.383(18) no
C5 . C8 . 1.517(17) no
C6 . C7 . 1.38(2) no
C6 . H6 . 0.95(4) no
C7 . H7 . 0.95(3) no
C8 . H8 . 0.95(3) no
C8 . H9 . 0.95(3) no
C9 . C10 . 1.486(18) no
C9 . H12 . 0.95(3) no
C9 . H13 . 0.95(3) no
C10 . C11 . 1.413(18) no
C10 . C14 . 1.434(17) no
C11 . C12 . 1.433(18) no
C11 . H14 . 0.95(3) no
C12 . C13 . 1.437(17) no
C12 . H15 . 0.95(3) no
C13 . C14 . 1.380(19) no
C13 . H16 . 0.95(4) no
C14 . H17 . 0.95(2) no
C15 . C16 . 1.391(17) no
C15 . C19 . 1.458(18) no
C15 . H18 . 0.95(3) no
C16 . C17 . 1.43(2) no
C16 . H19 . 0.95(4) no
C17 . C18 . 1.417(18) no
C17 . H20 . 0.95(4) no
C18 . C19 . 1.410(16) no
C18 . H21 . 0.95(3) no
C19 . C20 . 1.511(16) no
C20 . H22 . 0.95(3) no
C20 . H23 . 0.95(2) no
C21 . C22 . 1.54(2) no
C21 . H26 . 0.95(3) no
C21 . H27 . 0.95(4) no
C22 . C23 . 1.35(2) no
C22 . C28 . 1.41(2) no
C23 . C24 . 1.39(2) no
C23 . H28 . 0.95(3) no
C24 . C25 . 1.33(2) no
C24 . H29 . 0.95(3) no
C25 . C26 . 1.57(2) no
C25 . C27 . 1.35(3) no
C26 . H30 . 0.95(4) no
C26 . H31 . 0.95(5) no
C26 . H32 . 0.95(6) no
C27 . C28 . 1.41(2) no
C27 . H33 . 0.95(4) no
C28 . H34 . 0.95(3) no
C29 . C30 . 1.428(18) no
C29 . H35 . 0.95(4) no
C29 . H36 . 0.95(3) no
C30 . H37 . 0.95(3) no
C30 . H38 . 0.95(3) no
C31 . C32 . 1.522(19) no
C31 . H39 . 0.95(3) no
C31 . H40 . 0.95(4) no
C32 . H41 . 0.95(3) no
C32 . H42 . 0.95(3) no
C33 . C34 . 1.494(17) no
C33 . H43 . 0.95(2) no
C33 . H44 . 0.95(4) no
C34 . H45 . 0.95(3) no
C34 . H46 . 0.95(3) no
C35 . C36 . 1.370(18) no
C35 . C40 . 1.397(17) no
C36 . C37 . 1.395(19) no
C36 . H47 . 0.95(3) no
C37 . C38 . 1.389(18) no
C37 . H48 . 0.95(4) no
C38 . C39 . 1.409(18) no
C38 . H49 . 0.95(3) no
C39 . C40 . 1.369(18) no
C39 . H50 . 0.95(3) no
C41 . C42 . 1.504(18) no
C41 . H51 . 0.95(3) no
C41 . H52 . 0.95(3) no
C42 . H53 . 0.95(3) no
C42 . H54 . 0.95(4) no
C43 . C44 . 1.448(19) no
C43 . H55 . 0.95(4) no
C43 . H56 . 0.95(3) no
C44 . H57 . 0.95(3) no
C44 . H58 . 0.95(3) no
C45 . C46 . 1.513(18) no
C45 . H59 . 0.95(2) no
C45 . H60 . 0.95(3) no
C46 . H61 . 0.95(3) no
C46 . H62 . 0.95(3) no
C47 . C48 . 1.399(18) no
C47 . C52 . 1.407(19) no
C48 . C49 . 1.37(2) no
C48 . H63 . 0.95(2) no
C49 . C50 . 1.37(2) no
C49 . H64 . 0.95(3) no
C50 . C51 . 1.45(2) no
C50 . H65 . 0.95(3) no
C51 . C52 . 1.390(19) no
C51 . H66 . 0.95(3) no
C53 . C54 . 1.34(3) no
C53 . H67 . 0.95(7) no
C53 . H68 . 0.95(6) no
C54 . H69 . 0.95(5) no
C54 . H70 . 0.95(6) no
C55 . C56 . 1.47(2) no
C55 . H71 . 0.95(5) no
C55 . H72 . 0.95(3) no
C56 . H73 . 0.95(4) no
C56 . H74 . 0.95(4) no
C57 . C58 . 1.55(3) no
C57 . H75 . 0.95(4) no
C57 . H76 . 0.95(5) no
C58 . H77 . 0.95(3) no
C58 . H78 . 0.95(4) no
C59 . C60 . 1.46(3) no
C59 . C64 . 1.39(3) no
C60 . C61 . 1.22(3) no
C60 . H79 . 0.95(6) no
C61 . C62 . 1.26(3) no
C61 . H80 . 0.95(7) no
C62 . C63 . 1.40(3) no
C62 . H81 . 0.95(3) no
C63 . C64 . 1.58(3) no
C63 . H82 . 0.95(5) no
C65 . C66 . 1.23(3) no
C65 . H83 . 0.95(7) no
C65 . H84 . 0.95(8) no
C66 . H85 . 0.95(6) no
C66 . H86 . 0.95(7) no
C67 . C68 . 1.36(4) no
C67 . H87 . 0.95(6) no
C67 . H88 . 0.95(9) no
C68 . H89 . 0.95(9) no
C68 . H90 . 0.95(8) no
C69 . C70 . 1.51(3) no
C69 . H91 . 0.95(9) no
C69 . H92 . 0.95(7) no
C70 . H93 . 0.95(6) no
C70 . H94 . 0.95(3) no
C71 . C72 . 1.38(3) no
C71 . C76 . 1.40(3) no
C72 . C73 . 1.37(2) no
C72 . H95 . 0.95(4) no
C73 . C74 . 1.34(3) no
C73 . H96 . 0.95(5) no
C74 . C75 . 1.39(5) no
C74 . H97 . 0.95(5) no
C75 . C76 . 1.36(5) no
C75 . H98 . 0.95(7) no
